data_7030436
loop_
_publ_author_name
'Burns, Michael J.'
'Thatcher, Robert J.'
'Taylor, Richard J. K.'
'Fairlamb, Ian J. S.'

_publ_section_title
;
 Pd-catalysed regioselective C-H functionalisation of 2-pyrones.
;
_journal_issue 43
_journal_name_full 'Dalton transactions (Cambridge, England : 2003)'
_journal_page_first 10391
_journal_page_last 10400
_journal_paper_doi 10.1039/c0dt00421a
_journal_volume 39
_journal_year 2010
_chemical_formula_moiety 'C12 H7 F O3'
_chemical_formula_sum 'C12 H7 F O3'
_chemical_formula_weight 218.18
_chemical_name_systematic
;
?
;
_space_group_IT_number 2
_symmetry_cell_setting triclinic
_symmetry_space_group_name_Hall '-P 1'
_symmetry_space_group_name_H-M 'P -1'
_atom_sites_solution_hydrogens geom
_atom_sites_solution_primary direct
_atom_sites_solution_secondary difmap
_audit_creation_method SHELXL-97
_cell_angle_alpha 92.543(5)
_cell_angle_beta 90.715(5)
_cell_angle_gamma 90.125(5)
_cell_formula_units_Z 2
_cell_length_a 3.7597(2)
_cell_length_b 6.1644(4)
_cell_length_c 19.6660(11)
_cell_measurement_reflns_used 3459
_cell_measurement_temperature 120(2)
_cell_measurement_theta_max 71.0719
_cell_measurement_theta_min 4.5006
_cell_volume 455.30(5)
_computing_cell_refinement
;
CrysAlisPro, Oxford Diffraction Ltd.,
Version 1.171.33.41 (release 06-05-2009 CrysAlis171 .NET)
(compiled May 6 2009,17:20:42)
;
_computing_data_collection
;
CrysAlisPro, Oxford Diffraction Ltd.,
Version 1.171.33.41 (release 06-05-2009 CrysAlis171 .NET)
(compiled May 6 2009,17:20:42)
;
_computing_data_reduction
;
CrysAlisPro, Oxford Diffraction Ltd.,
Version 1.171.33.41 (release 06-05-2009 CrysAlis171 .NET)
(compiled May 6 2009,17:20:42)
;
_computing_structure_refinement 'SHELXL-97 (Sheldrick, 1997)'
_computing_structure_solution 'SHELXS-97 (Sheldrick, 1997)'
_diffrn_ambient_temperature 120(2)
_diffrn_detector_area_resol_mean 8.2707
_diffrn_measured_fraction_theta_full 0.962
_diffrn_measured_fraction_theta_max 0.962
_diffrn_measurement_device_type 'Xcalibur, Onyx'
_diffrn_radiation_monochromator graphite
_diffrn_radiation_source 'Enhance (Cu) X-ray Source'
_diffrn_radiation_type 'Cu K\a'
_diffrn_radiation_wavelength 1.5418
_diffrn_reflns_av_R_equivalents 0.0286
_diffrn_reflns_av_sigmaI/netI 0.0253
_diffrn_reflns_limit_h_max 4
_diffrn_reflns_limit_h_min -7
_diffrn_reflns_limit_k_max 7
_diffrn_reflns_limit_k_min -4
_diffrn_reflns_limit_l_max 23
_diffrn_reflns_limit_l_min -24
_diffrn_reflns_number 4447
_diffrn_reflns_theta_full 71.23
_diffrn_reflns_theta_max 71.0719
_diffrn_reflns_theta_min 4.5006
_exptl_absorpt_coefficient_mu 1.095
_exptl_absorpt_correction_T_max 1.00000
_exptl_absorpt_correction_T_min 0.58387
_exptl_absorpt_correction_type multi-scan
_exptl_absorpt_process_details
;
CrysAlisPro, Oxford Diffraction Ltd.,
Version 1.171.33.41 (release 06-05-2009 CrysAlis171 .NET)
(compiled May 6 2009,17:20:42)
Empirical absorption correction using spherical harmonics,
implemented in SCALE3 ABSPACK scaling algorithm.
;
_exptl_crystal_colour Yellow
_exptl_crystal_density_diffrn 1.591
_exptl_crystal_density_method 'not measured'
_exptl_crystal_description Plate
_exptl_crystal_F_000 224
_exptl_crystal_size_max 0.46
_exptl_crystal_size_mid 0.34
_exptl_crystal_size_min 0.12
_refine_diff_density_max 0.331
_refine_diff_density_min -0.266
_refine_diff_density_rms 0.065
_refine_ls_extinction_coef 0.015(3)
_refine_ls_extinction_expression Fc^*^=kFc[1+0.001xFc^2^\l^3^/sin(2\q)]^-1/4^
_refine_ls_extinction_method SHELXL
_refine_ls_goodness_of_fit_ref 1.095
_refine_ls_hydrogen_treatment constr
_refine_ls_matrix_type full
_refine_ls_number_parameters 147
_refine_ls_number_reflns 1706
_refine_ls_number_restraints 0
_refine_ls_restrained_S_all 1.095
_refine_ls_R_factor_all 0.0514
_refine_ls_R_factor_gt 0.0477
_refine_ls_shift/su_max 0.000
_refine_ls_shift/su_mean 0.000
_refine_ls_structure_factor_coef Fsqd
_refine_ls_weighting_details 'calc w=1/[\s^2^(Fo^2^)+(0.0822P)^2^+0.2098P] where P=(Fo^2^+2Fc^2^)/3'
_refine_ls_weighting_scheme calc
_refine_ls_wR_factor_gt 0.1335
_refine_ls_wR_factor_ref 0.1382
_reflns_number_gt 1542
_reflns_number_total 1706
_reflns_threshold_expression >2sigma(I)
_cod_data_source_file c0dt00421a.txt
_cod_data_source_block ijf0931
_cod_database_code 7030436

loop_
_symmetry_equiv_pos_as_xyz
'x, y, z'
'-x, -y, -z'

loop_
_atom_site_label
_atom_site_type_symbol
_atom_site_fract_x
_atom_site_fract_y
_atom_site_fract_z
_atom_site_U_iso_or_equiv
_atom_site_adp_type
_atom_site_occupancy
_atom_site_symmetry_multiplicity
_atom_site_calc_flag
_atom_site_refinement_flags
C1 C 0.8119(4) 0.6032(3) 0.22680(9) 0.0210(4) Uani 1 1 d .
C2 C 0.8934(5) 0.7416(3) 0.17363(9) 0.0233(4) Uani 1 1 d .
H2 H 1.0083 0.8743 0.1815 0.028 Uiso 1 1 calc R
C3 C 0.7924(5) 0.6674(3) 0.11071(9) 0.0224(4) Uani 1 1 d .
C4 C 0.8507(5) 0.7818(3) 0.04672(9) 0.0275(4) Uani 1 1 d .
H4A H 0.9630 0.9195 0.0572 0.041 Uiso 1 1 calc R
H4B H 0.6260 0.8046 0.0244 0.041 Uiso 1 1 calc R
H4C H 1.0005 0.6953 0.0172 0.041 Uiso 1 1 calc R
C5 C 0.5297(5) 0.3326(3) 0.15078(9) 0.0217(4) Uani 1 1 d .
C6 C 0.6438(4) 0.4070(3) 0.21752(9) 0.0211(4) Uani 1 1 d .
C7 C 0.6125(4) 0.3190(3) 0.28411(9) 0.0217(4) Uani 1 1 d .
C8 C 0.4781(5) 0.1284(3) 0.31031(9) 0.0239(4) Uani 1 1 d .
H8 H 0.3744 0.0210 0.2818 0.029 Uiso 1 1 calc R
C9 C 0.5040(5) 0.1041(3) 0.37995(9) 0.0270(5) Uani 1 1 d .
H9 H 0.4196 -0.0214 0.3989 0.032 Uiso 1 1 calc R
C10 C 0.6561(5) 0.2678(3) 0.42107(9) 0.0278(4) Uani 1 1 d .
C11 C 0.7923(5) 0.4594(3) 0.39816(9) 0.0260(5) Uani 1 1 d .
H11 H 0.8917 0.5673 0.4270 0.031 Uiso 1 1 calc R
C12 C 0.7674(4) 0.4758(3) 0.32860(9) 0.0223(4) Uani 1 1 d .
F1 F 0.6749(3) 0.2395(2) 0.48944(5) 0.0390(4) Uani 1 1 d .
O1 O 0.8914(3) 0.6515(2) 0.29376(6) 0.0234(3) Uani 1 1 d .
O2 O 0.6214(3) 0.4716(2) 0.09927(6) 0.0231(3) Uani 1 1 d .
O3 O 0.3654(3) 0.1700(2) 0.13384(6) 0.0280(4) Uani 1 1 d .

loop_
_atom_site_aniso_label
_atom_site_aniso_U_11
_atom_site_aniso_U_22
_atom_site_aniso_U_33
_atom_site_aniso_U_23
_atom_site_aniso_U_13
_atom_site_aniso_U_12
C1 0.0251(8) 0.0195(9) 0.0184(8) 0.0007(7) 0.0006(6) 0.0007(7)
C2 0.0288(9) 0.0180(9) 0.0231(9) 0.0021(7) 0.0013(7) -0.0018(7)
C3 0.0249(8) 0.0181(9) 0.0244(9) 0.0034(7) 0.0018(6) -0.0008(7)
C4 0.0342(10) 0.0252(10) 0.0235(9) 0.0065(7) 0.0019(7) -0.0046(8)
C5 0.0261(8) 0.0184(9) 0.0209(8) 0.0029(7) 0.0017(6) -0.0010(7)
C6 0.0244(8) 0.0188(9) 0.0203(9) 0.0017(7) 0.0007(6) 0.0005(7)
C7 0.0251(8) 0.0207(9) 0.0193(9) 0.0005(7) 0.0010(6) 0.0020(7)
C8 0.0289(9) 0.0202(10) 0.0226(9) 0.0016(7) 0.0017(7) -0.0005(7)
C9 0.0340(10) 0.0230(10) 0.0247(10) 0.0079(7) 0.0037(7) -0.0008(7)
C10 0.0359(10) 0.0308(11) 0.0169(9) 0.0040(7) 0.0027(7) 0.0012(8)
C11 0.0326(10) 0.0255(10) 0.0199(9) -0.0007(7) 0.0011(7) -0.0004(7)
C12 0.0271(9) 0.0188(9) 0.0210(9) 0.0017(7) 0.0024(6) -0.0010(7)
F1 0.0604(8) 0.0395(8) 0.0178(6) 0.0076(5) 0.0007(5) -0.0078(6)
O1 0.0315(7) 0.0189(7) 0.0198(7) 0.0015(5) -0.0001(5) -0.0038(5)
O2 0.0310(7) 0.0194(7) 0.0189(6) 0.0023(5) 0.0007(5) -0.0038(5)
O3 0.0391(8) 0.0219(7) 0.0230(7) -0.0001(5) -0.0010(5) -0.0082(6)

loop_
_atom_type_symbol
_atom_type_description
_atom_type_scat_dispersion_real
_atom_type_scat_dispersion_imag
_atom_type_scat_source
C C 0.0181 0.0091 'International Tables Vol C Tables 4.2.6.8 and 6.1.1.4'
H H 0.0000 0.0000 'International Tables Vol C Tables 4.2.6.8 and 6.1.1.4'
O O 0.0492 0.0322 'International Tables Vol C Tables 4.2.6.8 and 6.1.1.4'
F F 0.0727 0.0534 'International Tables Vol C Tables 4.2.6.8 and 6.1.1.4'

loop_
_geom_angle_atom_site_label_1
_geom_angle_atom_site_label_2
_geom_angle_atom_site_label_3
_geom_angle
O1 C1 C6 112.15(15)
O1 C1 C2 123.57(16)
C6 C1 C2 124.28(16)
C3 C2 C1 115.23(17)
C3 C2 H2 122.4
C1 C2 H2 122.4
C2 C3 O2 122.28(16)
C2 C3 C4 125.40(18)
O2 C3 C4 112.33(16)
C3 C4 H4A 109.5
C3 C4 H4B 109.5
H4A C4 H4B 109.5
C3 C4 H4C 109.5
H4A C4 H4C 109.5
H4B C4 H4C 109.5
O3 C5 O2 117.10(16)
O3 C5 C6 128.78(17)
O2 C5 C6 114.12(16)
C1 C6 C5 119.99(16)
C1 C6 C7 106.64(16)
C5 C6 C7 133.34(17)
C12 C7 C8 119.12(16)
C12 C7 C6 104.67(16)
C8 C7 C6 136.20(17)
C9 C8 C7 118.14(17)
C9 C8 H8 120.9
C7 C8 H8 120.9
C10 C9 C8 119.55(18)
C10 C9 H9 120.2
C8 C9 H9 120.2
F1 C10 C11 117.03(17)
F1 C10 C9 118.08(18)
C11 C10 C9 124.89(17)
C12 C11 C10 113.84(17)
C12 C11 H11 123.1
C10 C11 H11 123.1
C11 C12 O1 124.29(16)
C11 C12 C7 124.44(17)
O1 C12 C7 111.26(15)
C1 O1 C12 105.27(13)
C3 O2 C5 124.05(14)

loop_
_geom_bond_atom_site_label_1
_geom_bond_atom_site_label_2
_geom_bond_distance
C1 O1 1.366(2)
C1 C6 1.367(3)
C1 C2 1.415(2)
C2 C3 1.350(3)
C2 H2 0.9300
C3 O2 1.375(2)
C3 C4 1.488(2)
C4 H4A 0.9600
C4 H4B 0.9600
C4 H4C 0.9600
C5 O3 1.208(2)
C5 O2 1.401(2)
C5 C6 1.431(2)
C6 C7 1.446(2)
C7 C12 1.396(2)
C7 C8 1.400(3)
C8 C9 1.386(2)
C8 H8 0.9300
C9 C10 1.383(3)
C9 H9 0.9300
C10 F1 1.364(2)
C10 C11 1.382(3)
C11 C12 1.378(2)
C11 H11 0.9300
C12 O1 1.390(2)

loop_
_geom_torsion_atom_site_label_1
_geom_torsion_atom_site_label_2
_geom_torsion_atom_site_label_3
_geom_torsion_atom_site_label_4
_geom_torsion
O1 C1 C2 C3 -179.57(15)
C6 C1 C2 C3 0.0(3)
C1 C2 C3 O2 0.2(3)
C1 C2 C3 C4 -179.45(16)
O1 C1 C6 C5 177.97(14)
C2 C1 C6 C5 -1.7(3)
O1 C1 C6 C7 -0.37(19)
C2 C1 C6 C7 179.98(16)
O3 C5 C6 C1 -176.46(17)
O2 C5 C6 C1 2.8(2)
O3 C5 C6 C7 1.3(3)
O2 C5 C6 C7 -179.38(16)
C1 C6 C7 C12 0.38(18)
C5 C6 C7 C12 -177.64(18)
C1 C6 C7 C8 -178.61(19)
C5 C6 C7 C8 3.4(3)
C12 C7 C8 C9 0.3(2)
C6 C7 C8 C9 179.14(18)
C7 C8 C9 C10 0.7(3)
C8 C9 C10 F1 179.50(15)
C8 C9 C10 C11 -0.6(3)
F1 C10 C11 C12 179.40(15)
C9 C10 C11 C12 -0.5(3)
C10 C11 C12 O1 -178.91(16)
C10 C11 C12 C7 1.5(3)
C8 C7 C12 C11 -1.5(3)
C6 C7 C12 C11 179.32(16)
C8 C7 C12 O1 178.92(14)
C6 C7 C12 O1 -0.28(18)
C6 C1 O1 C12 0.19(18)
C2 C1 O1 C12 179.85(16)
C11 C12 O1 C1 -179.53(16)
C7 C12 O1 C1 0.07(18)
C2 C3 O2 C5 1.2(3)
C4 C3 O2 C5 -179.09(14)
O3 C5 O2 C3 176.72(15)
C6 C5 O2 C3 -2.6(2)
